data_4060579
_journal_name_full Organometallics
_journal_paper_doi 10.1021/om050549c
_journal_year 2006
_chemical_formula_moiety 'C14 H25  N2 Sn, CL'
_chemical_formula_sum 'C14 H25 Cl N2 Sn'
_chemical_formula_weight 375.50
_space_group_IT_number 15
_symmetry_cell_setting monoclinic
_symmetry_space_group_name_Hall '-C 2yc'
_symmetry_space_group_name_H-M 'C 1 2/c 1'
_cell_angle_alpha 90.00
_cell_angle_beta 113.9471(17)
_cell_angle_gamma 90.00
_cell_formula_units_Z 4
_cell_length_a 9.8090(3)
_cell_length_b 16.3150(5)
_cell_length_c 10.8910(4)
_cell_measurement_temperature 150(2)
_cell_volume 1592.90(9)
_diffrn_ambient_temperature 150(2)
_exptl_crystal_density_diffrn 1.566
_cod_original_sg_symbol_H-M 'C 2/c'
_cod_database_code 4060579

loop_
_symmetry_equiv_pos_as_xyz
'x, y, z'
'-x, y, -z+1/2'
'x+1/2, y+1/2, z'
'-x+1/2, y+1/2, -z+1/2'
'-x, -y, -z'
'x, -y, z-1/2'
'-x+1/2, -y+1/2, -z'
'x+1/2, -y+1/2, z-1/2'

loop_
_atom_site_label
_atom_site_type_symbol
_atom_site_fract_x
_atom_site_fract_y
_atom_site_fract_z
_atom_site_U_iso_or_equiv
_atom_site_adp_type
_atom_site_occupancy
_atom_site_symmetry_multiplicity
_atom_site_calc_flag
_atom_site_refinement_flags
_atom_site_disorder_assembly
_atom_site_disorder_group
Sn1 Sn 0.5000 0.370194(8) 0.2500 0.01647(6) Uani 1 2 d S . .
C1 C 0.5000 0.24185(13) 0.2500 0.0163(4) Uani 1 2 d S . .
C2 C 0.45357(17) 0.20077(10) 0.33786(16) 0.0178(3) Uani 1 1 d . . .
C3 C 0.4563(2) 0.11520(10) 0.33925(19) 0.0235(4) Uani 1 1 d . . .
H3 H 0.4291 0.0864 0.3995 0.028 Uiso 1 1 calc R . .
C4 C 0.5000 0.07310(14) 0.2500 0.0263(5) Uani 1 2 d S . .
H4 H 0.5000 0.0161 0.2500 0.032 Uiso 1 2 calc SR . .
C5 C 0.39442(18) 0.25172(10) 0.42146(16) 0.0200(3) Uani 1 1 d . . .
H5A H 0.2878 0.2593 0.3727 0.024 Uiso 1 1 calc R . .
H5B H 0.4112 0.2230 0.5044 0.024 Uiso 1 1 calc R . .
C6 C 0.61872(19) 0.32405(12) 0.56457(17) 0.0270(4) Uani 1 1 d . . .
H6A H 0.6653 0.3768 0.5889 0.041 Uiso 1 1 calc R . .
H6B H 0.6792 0.2892 0.5361 0.041 Uiso 1 1 calc R . .
H6C H 0.6084 0.3000 0.6408 0.041 Uiso 1 1 calc R . .
C7 C 0.3799(2) 0.39017(11) 0.4971(2) 0.0269(4) Uani 1 1 d . . .
H7A H 0.3739 0.3693 0.5771 0.040 Uiso 1 1 calc R . .
H7B H 0.2813 0.3947 0.4273 0.040 Uiso 1 1 calc R . .
H7C H 0.4262 0.4432 0.5150 0.040 Uiso 1 1 calc R . .
C8 C 0.29809(19) 0.43843(11) 0.16602(19) 0.0262(4) Uani 1 1 d . . .
H8A H 0.2749 0.4496 0.0731 0.039 Uiso 1 1 calc R . .
H8B H 0.3097 0.4892 0.2138 0.039 Uiso 1 1 calc R . .
H8C H 0.2186 0.4073 0.1732 0.039 Uiso 1 1 calc R . .
N1 N 0.46959(15) 0.33359(9) 0.45345(13) 0.0188(3) Uani 1 1 d . . .
Cl1 Cl 0.0000 0.33964(4) 0.2500 0.02361(12) Uani 1 2 d S . .

loop_
_atom_site_aniso_label
_atom_site_aniso_U_11
_atom_site_aniso_U_22
_atom_site_aniso_U_33
_atom_site_aniso_U_23
_atom_site_aniso_U_13
_atom_site_aniso_U_12
Sn1 0.01460(9) 0.01555(9) 0.02131(10) 0.000 0.00939(7) 0.000
C1 0.0135(10) 0.0150(9) 0.0186(10) 0.000 0.0046(8) 0.000
C2 0.0129(7) 0.0196(7) 0.0177(7) 0.0015(6) 0.0029(6) -0.0011(6)
C3 0.0172(8) 0.0209(8) 0.0286(9) 0.0061(7) 0.0054(7) -0.0029(6)
C4 0.0208(12) 0.0150(10) 0.0363(14) 0.000 0.0045(10) 0.000
C5 0.0174(7) 0.0243(8) 0.0198(8) 0.0020(6) 0.0091(6) -0.0031(6)
C6 0.0174(8) 0.0397(10) 0.0214(8) -0.0019(7) 0.0053(7) -0.0036(7)
C7 0.0260(9) 0.0303(9) 0.0306(9) -0.0069(7) 0.0180(8) -0.0014(7)
C8 0.0205(8) 0.0272(8) 0.0346(10) 0.0088(7) 0.0148(8) 0.0090(7)
N1 0.0146(6) 0.0235(7) 0.0191(7) -0.0027(5) 0.0077(5) -0.0020(5)
Cl1 0.0201(3) 0.0285(3) 0.0224(3) 0.000 0.0089(2) 0.000

loop_
_geom_bond_atom_site_label_1
_geom_bond_atom_site_label_2
_geom_bond_distance
_geom_bond_site_symmetry_2
_geom_bond_publ_flag
Sn1 C1 2.094(2) . ?
Sn1 C8 2.1279(16) . ?
Sn1 C8 2.1279(16) 2_655 ?
Sn1 N1 2.4273(13) 2_655 ?
Sn1 N1 2.4273(13) . ?
C1 C2 1.3878(18) 2_655 ?
C1 C2 1.3878(18) . ?
C2 C3 1.396(2) . ?
C2 C5 1.512(2) . ?
C3 C4 1.392(2) . ?
C3 H3 0.9300 . ?
C4 C3 1.392(2) 2_655 ?
C4 H4 0.9300 . ?
C5 N1 1.497(2) . ?
C5 H5A 0.9700 . ?
C5 H5B 0.9700 . ?
C6 N1 1.480(2) . ?
C6 H6A 0.9600 . ?
C6 H6B 0.9600 . ?
C6 H6C 0.9600 . ?
C7 N1 1.480(2) . ?
C7 H7A 0.9600 . ?
C7 H7B 0.9600 . ?
C7 H7C 0.9600 . ?
C8 H8A 0.9600 . ?
C8 H8B 0.9600 . ?
C8 H8C 0.9600 . ?
